data_4343626
loop_
_publ_author_name
'Silva, Rafaela A. L.'
'Santos, Isabel C.'
'Wright, Jonathan'
'Coutinho, Joana T.'
'Pereira, Laura C. J.'
'Lopes, Elsa B.'
'Raba\,ca, Sandra'
'Vidal-Gancedo, Jos\'e'
'Rovira, Concepci\'o'
'Almeida, Manuel'
'Belo, Dulce'

_publ_section_title
;
 Dithiophene-TTF Salts; New Ladder Structures and Spin-Ladder Behavior.
;
_journal_issue 14
_journal_name_full 'Inorganic chemistry'
_journal_page_first 7000
_journal_page_last 7006
_journal_paper_doi 10.1021/acs.inorgchem.5b01013
_journal_volume 54
_journal_year 2015
_chemical_formula_sum 'C28 H8 Co N4 S16'
_chemical_formula_weight 972.27
_chemical_name_systematic
;
 ?
;
_space_group_IT_number 2
_symmetry_cell_setting triclinic
_symmetry_space_group_name_Hall '-P 1'
_symmetry_space_group_name_H-M 'P -1'
_atom_sites_solution_hydrogens geom
_atom_sites_solution_primary direct
_atom_sites_solution_secondary difmap
_audit_creation_method SHELXL-97
_cell_angle_alpha 106.831(7)
_cell_angle_beta 92.574(4)
_cell_angle_gamma 96.508(6)
_cell_formula_units_Z 1
_cell_length_a 3.7551(5)
_cell_length_b 15.204(4)
_cell_length_c 15.711(3)
_cell_measurement_temperature 120(2)
_cell_volume 850.2(3)
_computing_cell_refinement 'Bruker SAINT, (Bruker, 2004)'
_computing_data_reduction 'Bruker SAINT, (Bruker, 2004)'
_computing_molecular_graphics ORTEP3(Farrugia,1997)
_computing_publication_material 'WinGX (Farrugia, 2013)'
_computing_structure_refinement 'SHELXL-97 (Sheldrick, 2008)'
_computing_structure_solution 'SIR97 (Altomare, 1999)'
_diffrn_ambient_temperature 120(2)
_diffrn_measured_fraction_theta_full 0.881
_diffrn_measured_fraction_theta_max 0.881
_diffrn_radiation_source synchrotron
_diffrn_radiation_type synchrotron
_diffrn_radiation_wavelength 0.29520
_diffrn_reflns_av_R_equivalents 0.0179
_diffrn_reflns_av_sigmaI/netI 0.0304
_diffrn_reflns_limit_h_max 4
_diffrn_reflns_limit_h_min -4
_diffrn_reflns_limit_k_max 18
_diffrn_reflns_limit_k_min -18
_diffrn_reflns_limit_l_max 19
_diffrn_reflns_limit_l_min -19
_diffrn_reflns_number 5905
_diffrn_reflns_theta_full 10.63
_diffrn_reflns_theta_max 10.63
_diffrn_reflns_theta_min 1.36
_exptl_absorpt_coefficient_mu 0.777
_exptl_absorpt_correction_T_max 0.9846
_exptl_absorpt_correction_T_min 0.8602
_exptl_absorpt_correction_type multi-scan
_exptl_absorpt_process_details 'SADABS - Sheldrick 2004'
_exptl_crystal_colour black
_exptl_crystal_density_diffrn 1.899
_exptl_crystal_density_method 'not measured'
_exptl_crystal_description needle
_exptl_crystal_F_000 487
_exptl_crystal_size_max 0.20
_exptl_crystal_size_mid 0.04
_exptl_crystal_size_min 0.02
_refine_diff_density_max 1.217
_refine_diff_density_min -0.704
_refine_diff_density_rms 0.169
_refine_ls_extinction_method none
_refine_ls_goodness_of_fit_ref 1.127
_refine_ls_hydrogen_treatment constr
_refine_ls_matrix_type full
_refine_ls_number_parameters 274
_refine_ls_number_reflns 3065
_refine_ls_number_restraints 30
_refine_ls_restrained_S_all 1.122
_refine_ls_R_factor_all 0.0851
_refine_ls_R_factor_gt 0.0829
_refine_ls_shift/su_max 0.000
_refine_ls_shift/su_mean 0.000
_refine_ls_structure_factor_coef Fsqd
_refine_ls_weighting_details 'calc w=1/[\s^2^(Fo^2^)+(0.0000P)^2^+1.2230P] where P=(Fo^2^+2Fc^2^)/3'
_refine_ls_weighting_scheme calc
_refine_ls_wR_factor_gt 0.1921
_refine_ls_wR_factor_ref 0.1929
_reflns_number_gt 2940
_reflns_number_total 3065
_reflns_threshold_expression >2sigma(I)
_cod_data_source_file ic5b01013_si_002.cif
_cod_data_source_block shelx
_cod_depositor_comments 'Adding full bibliography for 4343624--4343626.cif.'
_cod_original_sg_symbol_H-M P-1
_cod_database_code 4343626

loop_
_symmetry_equiv_pos_as_xyz
'x, y, z'
'-x, -y, -z'

loop_
_atom_site_label
_atom_site_type_symbol
_atom_site_fract_x
_atom_site_fract_y
_atom_site_fract_z
_atom_site_U_iso_or_equiv
_atom_site_adp_type
_atom_site_occupancy
_atom_site_symmetry_multiplicity
_atom_site_calc_flag
_atom_site_refinement_flags
_atom_site_disorder_assembly
_atom_site_disorder_group
Co1 Co 0.0940(5) 0.00614(13) 0.51558(12) 0.0121(5) Uani 0.50 1 d P . .
S2 S 0.0866(5) 0.14424(12) 0.50114(11) 0.0150(4) Uani 1 1 d . . .
S3 S 0.3964(5) 0.18996(11) 0.83697(11) 0.0146(4) Uani 1 1 d . . .
S4 S 0.5079(5) 0.37412(12) 0.97598(11) 0.0158(4) Uani 1 1 d . C .
S6 S 0.7606(5) 0.28802(12) 0.69708(11) 0.0153(4) Uani 1 1 d . . .
S7 S 0.8709(5) 0.46912(11) 0.84109(12) 0.0154(4) Uani 1 1 d . B .
N1 N -0.5926(19) -0.0395(5) 0.8074(5) 0.0263(15) Uani 1 1 d . . .
N2 N 0.361(3) 0.2871(6) 0.3523(8) 0.059(3) Uani 1 1 d . . .
C1 C -0.3388(19) -0.0561(5) 0.6547(4) 0.0140(13) Uani 1 1 d . . .
C2 C -0.4763(19) -0.0475(5) 0.7389(5) 0.0174(14) Uani 1 1 d . . .
C3 C 0.2510(18) 0.1373(5) 0.3998(5) 0.0138(13) Uani 1 1 d . . .
C4 C 0.309(2) 0.2208(5) 0.3746(6) 0.0258(18) Uani 1 1 d . . .
C5 C 0.5571(18) 0.3094(5) 0.8669(4) 0.0128(13) Uani 1 1 d . . .
C6 C 0.3325(18) 0.2777(5) 1.0066(5) 0.0154(14) Uani 1 1 d . . .
C7 C 0.2785(19) 0.1936(5) 0.9436(5) 0.0162(14) Uani 1 1 d . C .
C9 C 0.072(3) 0.1633(7) 1.0725(7) 0.037(2) Uani 1 1 d . . .
H9 H -0.0215 0.1290 1.1102 0.044 Uiso 1 1 calc R A 1
C10 C 0.7103(17) 0.3508(5) 0.8075(5) 0.0125(13) Uani 1 1 d . . .
C11 C 0.9961(19) 0.4684(5) 0.7356(5) 0.0165(14) Uani 1 1 d . . .
C12 C 0.9445(19) 0.3866(5) 0.6698(5) 0.0161(14) Uani 1 1 d . B .
S8 S 1.1875(16) 0.5662(6) 0.7123(5) 0.0155(15) Uani 0.433(13) 1 d P B 1
C13 C 1.071(7) 0.4063(18) 0.5932(18) 0.017(7) Uani 0.433(13) 1 d PU B 1
H13 H 1.0662 0.3604 0.5372 0.020 Uiso 0.433(13) 1 calc PR B 1
S8A S 1.0747(11) 0.3867(4) 0.5652(4) 0.0191(12) Uani 0.567(13) 1 d P B 2
C13A C 1.155(7) 0.5383(18) 0.6991(17) 0.029(8) Uani 0.567(13) 1 d PU B 2
H13A H 1.2177 0.6016 0.7327 0.035 Uiso 0.567(13) 1 calc PR B 2
C14 C 1.209(2) 0.5026(6) 0.6080(5) 0.0231(16) Uani 1 1 d . . .
H14 H 1.3010 0.5268 0.5628 0.028 Uiso 1 1 calc R B 1
S5 S 0.2103(12) 0.2779(4) 1.1101(4) 0.0222(11) Uani 0.706(13) 1 d P C 1
C8 C 0.105(6) 0.1206(14) 0.9789(13) 0.025(5) Uani 0.706(13) 1 d PU C 1
H8 H 0.0302 0.0576 0.9462 0.030 Uiso 0.706(13) 1 calc PR C 1
S5A S 0.113(3) 0.1009(8) 0.9797(7) 0.020(3) Uani 0.294(13) 1 d PU C 2
C8A C 0.22(2) 0.268(5) 1.091(5) 0.05(3) Uani 0.294(13) 1 d PU C 2
H8A H 0.2424 0.3154 1.1458 0.055 Uiso 0.294(13) 1 calc PR C 2
S1 S 0.359(7) -0.0393(4) 0.3920(10) 0.015(3) Uani 0.52(5) 1 d P . 1
S1A S 0.215(7) -0.0455(4) 0.3677(13) 0.016(3) Uani 0.48(5) 1 d P . 2

loop_
_atom_site_aniso_label
_atom_site_aniso_U_11
_atom_site_aniso_U_22
_atom_site_aniso_U_33
_atom_site_aniso_U_23
_atom_site_aniso_U_13
_atom_site_aniso_U_12
Co1 0.0159(13) 0.0116(9) 0.0115(11) 0.0063(8) 0.0019(8) 0.0048(9)
S2 0.0219(9) 0.0124(8) 0.0120(8) 0.0044(6) 0.0020(7) 0.0047(6)
S3 0.0155(9) 0.0121(8) 0.0149(8) 0.0034(6) 0.0002(6) -0.0021(6)
S4 0.0175(9) 0.0153(8) 0.0130(8) 0.0022(6) -0.0009(6) 0.0009(6)
S6 0.0178(9) 0.0152(8) 0.0117(8) 0.0034(6) -0.0017(6) -0.0002(6)
S7 0.0164(9) 0.0109(8) 0.0178(9) 0.0030(6) -0.0016(7) 0.0011(6)
N1 0.029(4) 0.030(4) 0.025(3) 0.013(3) 0.014(3) 0.009(3)
N2 0.069(7) 0.039(5) 0.094(8) 0.048(5) 0.049(6) 0.021(5)
C1 0.013(3) 0.018(3) 0.010(3) 0.003(3) -0.003(3) 0.000(3)
C2 0.010(3) 0.020(4) 0.023(4) 0.010(3) 0.000(3) -0.003(3)
C3 0.013(3) 0.014(3) 0.017(3) 0.005(3) 0.001(3) 0.007(3)
C4 0.029(4) 0.019(4) 0.035(4) 0.014(3) 0.018(4) 0.004(3)
C5 0.016(3) 0.011(3) 0.009(3) 0.000(2) -0.002(2) 0.002(2)
C6 0.011(3) 0.025(4) 0.012(3) 0.007(3) -0.001(3) 0.003(3)
C7 0.014(3) 0.019(3) 0.016(3) 0.007(3) 0.001(3) 0.000(3)
C9 0.031(5) 0.047(6) 0.052(6) 0.039(5) 0.018(4) 0.013(4)
C10 0.007(3) 0.012(3) 0.016(3) 0.003(3) -0.007(2) 0.001(2)
C11 0.011(3) 0.018(3) 0.021(4) 0.007(3) 0.002(3) 0.000(3)
C12 0.012(3) 0.020(3) 0.021(4) 0.013(3) -0.002(3) 0.001(3)
S8 0.017(3) 0.014(3) 0.019(3) 0.009(2) 0.0034(18) 0.001(2)
C13 0.016(7) 0.017(7) 0.017(7) 0.005(3) 0.001(2) 0.002(2)
S8A 0.022(2) 0.018(2) 0.017(3) 0.005(2) 0.0027(16) 0.0014(14)
C13A 0.029(9) 0.029(9) 0.030(9) 0.009(3) 0.003(2) 0.004(2)
C14 0.021(4) 0.033(4) 0.019(4) 0.015(3) 0.001(3) 0.002(3)
S5 0.0164(18) 0.038(2) 0.017(2) 0.0139(18) 0.0045(14) 0.0069(13)
C8 0.025(6) 0.025(6) 0.026(6) 0.008(2) 0.002(2) 0.003(2)
S5A 0.020(3) 0.020(3) 0.021(3) 0.007(2) 0.0020(16) 0.0019(19)
C8A 0.05(3) 0.05(3) 0.05(3) 0.014(8) 0.004(3) 0.006(4)
S1 0.026(7) 0.0096(18) 0.011(3) 0.0049(17) 0.001(4) 0.005(2)
S1A 0.021(7) 0.016(2) 0.013(4) 0.0082(19) 0.004(5) 0.004(2)

loop_
_atom_type_symbol
_atom_type_description
_atom_type_scat_dispersion_real
_atom_type_scat_dispersion_imag
_atom_type_scat_source
C C 0.0015 0.0009 'International Tables Vol C Tables 4.2.6.8 and 6.1.1.4'
H H 0.0000 0.0000 'International Tables Vol C Tables 4.2.6.8 and 6.1.1.4'
Co Co 0.3050 0.6296 'International Tables Vol C Tables 4.2.6.8 and 6.1.1.4'
N N 0.0030 0.0019 'International Tables Vol C Tables 4.2.6.8 and 6.1.1.4'
S S 0.0826 0.0763 'International Tables Vol C Tables 4.2.6.8 and 6.1.1.4'

loop_
_geom_angle_atom_site_label_1
_geom_angle_atom_site_label_2
_geom_angle_atom_site_label_3
_geom_angle
_geom_angle_site_symmetry_1
_geom_angle_site_symmetry_3
Co1 Co1 S2 84.0(3) 2_556 .
Co1 Co1 S1A 88.4(9) 2_556 2_556
S2 Co1 S1A 89.2(2) . 2_556
Co1 Co1 S1 86.8(8) 2_556 .
S2 Co1 S1 91.61(19) . .
S1A Co1 S1 175.01(18) 2_556 .
Co1 Co1 S2 74.9(3) 2_556 2_556
S2 Co1 S2 158.93(9) . 2_556
S1A Co1 S2 90.2(2) 2_556 2_556
S1 Co1 S2 87.3(2) . 2_556
Co1 Co1 S1 72.5(7) 2_556 2_556
S2 Co1 S1 86.35(17) . 2_556
S1A Co1 S1 15.96(19) 2_556 2_556
S1 Co1 S1 159.29(12) . 2_556
S2 Co1 S1 87.32(19) 2_556 2_556
Co1 Co1 S1A 71.0(8) 2_556 .
S2 Co1 S1A 88.7(2) . .
S1A Co1 S1A 159.45(14) 2_556 .
S1 Co1 S1A 15.80(12) . .
S2 Co1 S1A 84.56(18) 2_556 .
S1 Co1 S1A 143.52(15) 2_556 .
Co1 Co1 S1 178.8(3) 2_556 2_656
S2 Co1 S1 97.12(14) . 2_656
S1A Co1 S1 91.1(8) 2_556 2_656
S1 Co1 S1 93.7(7) . 2_656
S2 Co1 S1 103.96(14) 2_556 2_656
S1 Co1 S1 107.0(6) 2_556 2_656
S1A Co1 S1 109.4(7) . 2_656
C3 S2 Co1 104.6(2) . .
C3 S2 Co1 100.6(2) . 2_556
Co1 S2 Co1 21.07(9) . 2_556
C7 S3 C5 94.1(3) . .
C6 S4 C5 93.6(3) . .
C10 S6 C12 93.3(3) . .
C11 S7 C10 93.6(3) . .
C3 C1 C2 123.7(7) 2_556 .
C3 C1 S1A 120.0(6) 2_556 2_556
C2 C1 S1A 115.4(6) . 2_556
C3 C1 S1 117.6(5) 2_556 2_556
C2 C1 S1 117.7(5) . 2_556
S1A C1 S1 20.4(3) 2_556 2_556
N1 C2 C1 178.8(8) . .
C1 C3 C4 120.2(7) 2_556 .
C1 C3 S2 122.0(5) 2_556 .
C4 C3 S2 117.8(5) . .
N2 C4 C3 178.0(9) . .
C10 C5 S4 120.9(5) . .
C10 C5 S3 122.5(5) . .
S4 C5 S3 116.6(4) . .
C7 C6 C8A 110(3) . .
C7 C6 S5 115.2(6) . .
C8A C6 S5 6(3) . .
C7 C6 S4 118.7(5) . .
C8A C6 S4 132(3) . .
S5 C6 S4 126.0(5) . .
C6 C7 C8 111.8(10) . .
C6 C7 S5A 116.0(6) . .
C8 C7 S5A 6.5(11) . .
C6 C7 S3 116.9(5) . .
C8 C7 S3 131.2(9) . .
S5A C7 S3 127.1(6) . .
C8 C9 S5A 11.6(9) . .
C8 C9 C8A 105(3) . .
S5A C9 C8A 115(3) . .
C8 C9 S5 115.3(10) . .
S5A C9 S5 125.5(7) . .
C8A C9 S5 10(3) . .
C8 C9 H9 122.3 . .
S5A C9 H9 111.9 . .
C8A C9 H9 132.5 . .
S5 C9 H9 122.3 . .
C5 C10 S7 120.6(5) . .
C5 C10 S6 122.2(5) . .
S7 C10 S6 117.2(4) . .
C12 C11 C13A 108.1(12) . .
C12 C11 S8 119.1(6) . .
C13A C11 S8 11.0(10) . .
C12 C11 S7 118.1(5) . .
C13A C11 S7 133.8(11) . .
S8 C11 S7 122.8(5) . .
C11 C12 C13 105.8(12) . .
C11 C12 S8A 117.6(6) . .
C13 C12 S8A 11.8(11) . .
C11 C12 S6 117.6(5) . .
C13 C12 S6 136.5(12) . .
S8A C12 S6 124.8(5) . .
C14 S8 C11 88.8(6) . .
C12 C13 C14 113.8(19) . .
C12 C13 H13 123.1 . .
C14 C13 H13 123.1 . .
C14 S8A C12 88.2(5) . .
C14 C13A C11 112.4(18) . .
C14 C13A H13A 123.8 . .
C11 C13A H13A 123.8 . .
C13A C14 C13 99.9(14) . .
C13A C14 S8 12.6(10) . .
C13 C14 S8 112.5(12) . .
C13A C14 S8A 113.7(12) . .
C13 C14 S8A 13.8(10) . .
S8 C14 S8A 126.3(5) . .
C13A C14 H14 136.4 . .
C13 C14 H14 123.8 . .
S8 C14 H14 123.8 . .
S8A C14 H14 110.0 . .
C9 S5 C6 90.5(5) . .
C9 C8 C7 107.0(13) . .
C9 C8 H8 126.5 . .
C7 C8 H8 126.5 . .
C9 S5A C7 92.4(7) . .
C6 C8A C9 106(4) . .
C6 C8A H8A 126.8 . .
C9 C8A H8A 126.8 . .
C1 S1 Co1 102.7(4) 2_556 .
C1 S1 Co1 96.5(7) 2_556 2_556
Co1 S1 Co1 20.71(12) . 2_556
C1 S1 Co1 106.9(8) 2_556 2_656
Co1 S1 Co1 86.3(7) . 2_656
Co1 S1 Co1 107.0(6) 2_556 2_656
C1 S1A Co1 104.1(3) 2_556 2_556
C1 S1A Co1 101.6(5) 2_556 .
Co1 S1A Co1 20.55(14) 2_556 .

loop_
_geom_bond_atom_site_label_1
_geom_bond_atom_site_label_2
_geom_bond_distance
_geom_bond_site_symmetry_2
Co1 Co1 0.812(4) 2_556
Co1 S2 2.179(3) .
Co1 S1A 2.186(5) 2_556
Co1 S1 2.189(5) .
Co1 S2 2.245(3) 2_556
Co1 S1 2.292(11) 2_556
Co1 S1A 2.311(12) .
Co1 S1 2.38(3) 2_656
S2 C3 1.712(7) .
S2 Co1 2.245(3) 2_556
S3 C7 1.739(7) .
S3 C5 1.765(7) .
S4 C6 1.741(7) .
S4 C5 1.742(7) .
S6 C10 1.751(7) .
S6 C12 1.752(7) .
S7 C11 1.740(7) .
S7 C10 1.748(7) .
N1 C2 1.158(10) .
N2 C4 1.160(11) .
C1 C3 1.368(10) 2_556
C1 C2 1.418(10) .
C1 S1A 1.701(8) 2_556
C1 S1 1.812(12) 2_556
C3 C1 1.368(10) 2_556
C3 C4 1.433(10) .
C5 C10 1.380(10) .
C6 C7 1.359(10) .
C6 C8A 1.44(7) .
C6 S5 1.708(9) .
C7 C8 1.48(2) .
C7 S5A 1.728(14) .
C9 C8 1.44(2) .
C9 S5A 1.517(15) .
C9 C8A 1.57(8) .
C9 S5 1.682(12) .
C9 H9 0.9500 .
C11 C12 1.354(10) .
C11 C13A 1.43(3) .
C11 S8 1.721(10) .
C12 C13 1.41(3) .
C12 S8A 1.735(9) .
S8 C14 1.655(11) .
C13 C14 1.44(3) .
C13 H13 0.9500 .
S8A C14 1.702(10) .
C13A C14 1.41(3) .
C13A H13A 0.9500 .
C14 H14 0.9500 .
C8 H8 0.9500 .
C8A H8A 0.9500 .
S1 C1 1.812(12) 2_556
S1 Co1 2.292(11) 2_556
S1 Co1 2.38(3) 2_656
S1A C1 1.701(8) 2_556
S1A Co1 2.186(6) 2_556
